data_7202735
loop_
_publ_author_name
'Lai, Long-Li'
'Wu, Chun-Han'
'Lu, Kuang-Lieh'
'Wen, Yu-Shen'
'Liu, Yi-Hung'
'Wang, Yu'
'Cheng, Kung-Lung'
'Soldatov, Dmitriy V.'
'Yu, Zhi'
'Yu, Kui'

_publ_section_title
;
 Polypseudorotaxane architecture of poly-bis[4-(N-benzyl-
 pyridinium)]piperazine-hexa-thiocyanato-di-cadmium(ii) with 2-D
 honeycomb-like [Cd(SCN)3]nn? anionic polymeric framework
;
_journal_issue 5
_journal_name_full CrystEngComm
_journal_page_first 345
_journal_paper_doi 10.1039/b701229b
_journal_volume 9
_journal_year 2007
_chemical_formula_moiety 'C34 H30 Cd2 N10 S6'
_chemical_formula_sum 'C34 H30 Cd2 N10 S6'
_chemical_formula_weight 995.84
_chemical_name_systematic
;
?
;
_space_group_IT_number 14
_symmetry_cell_setting monoclinic
_symmetry_space_group_name_Hall '-P 2ybc'
_symmetry_space_group_name_H-M 'P 1 21/c 1'
_atom_sites_solution_hydrogens geom
_atom_sites_solution_primary direct
_atom_sites_solution_secondary difmap
_audit_creation_method SHELXL-97
_cell_angle_alpha 90.00
_cell_angle_beta 94.9050(10)
_cell_angle_gamma 90.00
_cell_formula_units_Z 4
_cell_length_a 20.8688(6)
_cell_length_b 18.5411(5)
_cell_length_c 9.8944(3)
_cell_measurement_temperature 100(2)
_cell_volume 3814.42(19)
_computing_cell_refinement 'Bruker X8APEX'
_computing_data_collection 'Bruker X8APEX'
_computing_data_reduction 'Bruker SAINT'
_computing_molecular_graphics 'Ortep-3 for Windows (Farrugia, 1997)'
_computing_publication_material
;WinGX publication routines (Farrugia,
1999)
;
_computing_structure_refinement 'SHELXL-97 (Sheldrick, 1997)'
_computing_structure_solution 'SHELXS-97 (Sheldrick, 1990)'
_diffrn_ambient_temperature 100(2)
_diffrn_measured_fraction_theta_full 1.000
_diffrn_measured_fraction_theta_max 1.000
_diffrn_measurement_device_type 'CCD area detector'
_diffrn_measurement_method 'phi and omega scans'
_diffrn_radiation_monochromator graphite
_diffrn_radiation_source 'fine-focus sealed tube'
_diffrn_radiation_type MoK\a
_diffrn_radiation_wavelength 0.71073
_diffrn_reflns_limit_h_max 24
_diffrn_reflns_limit_h_min -24
_diffrn_reflns_limit_k_max 22
_diffrn_reflns_limit_k_min 0
_diffrn_reflns_limit_l_max 11
_diffrn_reflns_limit_l_min 0
_diffrn_reflns_number 6728
_diffrn_reflns_theta_full 25.03
_diffrn_reflns_theta_max 25.03
_diffrn_reflns_theta_min 0.98
_exptl_absorpt_coefficient_mu 1.485
_exptl_absorpt_correction_type none
_exptl_crystal_colour yellow
_exptl_crystal_density_diffrn 1.734
_exptl_crystal_density_method 'not measured'
_exptl_crystal_description prism
_exptl_crystal_F_000 1984
_exptl_crystal_size_max 0.10
_exptl_crystal_size_mid 0.06
_exptl_crystal_size_min 0.04
_refine_diff_density_max 0.313
_refine_diff_density_min -0.242
_refine_diff_density_rms 0.055
_refine_ls_extinction_coef 0.00009(3)
_refine_ls_extinction_expression Fc^*^=kFc[1+0.001xFc^2^\l^3^/sin(2\q)]^-1/4^
_refine_ls_extinction_method SHELXL
_refine_ls_goodness_of_fit_ref 1.139
_refine_ls_hydrogen_treatment noref
_refine_ls_matrix_type full
_refine_ls_number_parameters 470
_refine_ls_number_reflns 6728
_refine_ls_number_restraints 0
_refine_ls_restrained_S_all 1.139
_refine_ls_R_factor_all 0.0219
_refine_ls_R_factor_gt 0.0169
_refine_ls_shift/su_max 0.004
_refine_ls_shift/su_mean 0.000
_refine_ls_structure_factor_coef Fsqd
_refine_ls_weighting_details 'calc w=1/[\s^2^(Fo^2^)+(0.0203P)^2^+0.9125P] where P=(Fo^2^+2Fc^2^)/3'
_refine_ls_weighting_scheme calc
_refine_ls_wR_factor_gt 0.0419
_refine_ls_wR_factor_ref 0.0429
_reflns_number_gt 5769
_reflns_number_total 6728
_reflns_threshold_expression >2sigma(I)
_cod_data_source_file b701229b.txt
_cod_data_source_block 401d
_cod_depositor_comments
;
The following automatic conversions were performed:
'_symmetry_cell_setting' value 'Monoclinic' changed to 'monoclinic'
according to '/home/saulius/struct/CIF-dictionaries/cif_core.dic'
dictionary named 'cif_core.dic' version 2.4.1 from 2010-06-29.

Automatic conversion script
Id: cif_fix_enum 1527 2010-12-29 10:47:43Z saulius 
;
_cod_original_sg_symbol_H-M P2(1)/c
_cod_database_code 7202735

loop_
_symmetry_equiv_pos_as_xyz
'x, y, z'
'-x, y+1/2, -z+1/2'
'-x, -y, -z'
'x, -y-1/2, z-1/2'

loop_
_atom_site_label
_atom_site_type_symbol
_atom_site_fract_x
_atom_site_fract_y
_atom_site_fract_z
_atom_site_U_iso_or_equiv
_atom_site_adp_type
_atom_site_occupancy
_atom_site_symmetry_multiplicity
_atom_site_calc_flag
_atom_site_refinement_flags
_atom_site_disorder_assembly
_atom_site_disorder_group
Cd1 Cd 0.262333(6) 0.660850(7) 0.772636(13) 0.01276(5) Uani 1 1 d . . .
Cd2 Cd 0.246417(6) 0.342512(7) 0.828322(13) 0.01298(5) Uani 1 1 d . . .
S51 S 0.35606(2) 0.56962(2) 0.68954(5) 0.01770(11) Uani 1 1 d . . .
S52 S 0.33398(2) 0.35656(3) 1.04589(5) 0.01859(11) Uani 1 1 d . . .
S53 S 0.15714(2) 0.43277(3) 0.92618(5) 0.01853(11) Uani 1 1 d . . .
S54 S 0.34506(2) 0.77040(2) 0.74883(5) 0.01594(11) Uani 1 1 d . . .
S55 S 0.14682(2) 0.34426(2) 0.62031(5) 0.01397(10) Uani 1 1 d . . .
S56 S 0.16226(2) 0.74490(3) 0.83829(5) 0.01690(11) Uani 1 1 d . . .
N1 N 0.17842(7) 0.95477(8) 0.77746(15) 0.0137(3) Uani 1 1 d . . .
N4 N 0.29764(7) 1.02581(8) 0.86874(15) 0.0129(3) Uani 1 1 d . . .
N11 N 0.01776(7) 0.83397(8) 0.65435(16) 0.0134(3) Uani 1 1 d . . .
N21 N 0.46053(7) 1.15278(8) 0.92235(16) 0.0150(4) Uani 1 1 d . . .
N51 N 0.30104(7) 0.43438(8) 0.73484(16) 0.0167(4) Uani 1 1 d . . .
N52 N 0.29675(7) 0.25700(9) 0.70957(16) 0.0177(4) Uani 1 1 d . . .
N53 N 0.20364(7) 0.56133(8) 0.82121(16) 0.0171(4) Uani 1 1 d . . .
N54 N 0.21671(8) 0.67118(8) 0.55458(16) 0.0180(4) Uani 1 1 d . . .
N55 N 0.19383(7) 0.25312(8) 0.93529(16) 0.0174(4) Uani 1 1 d . . .
N56 N 0.30471(8) 0.66956(8) 0.99503(17) 0.0168(4) Uani 1 1 d . . .
C2 C 0.23671(8) 0.94920(11) 0.70499(19) 0.0181(4) Uani 1 1 d . . .
H2A H 0.2369 0.9874 0.6380 0.022 Uiso 1 1 calc R . .
H2B H 0.2369 0.9034 0.6578 0.022 Uiso 1 1 calc R . .
C3 C 0.29604(9) 0.95501(10) 0.8026(2) 0.0178(4) Uani 1 1 d . . .
H3A H 0.2957 0.9173 0.8704 0.021 Uiso 1 1 calc R . .
H3B H 0.3341 0.9489 0.7540 0.021 Uiso 1 1 calc R . .
C5 C 0.23454(8) 1.05487(10) 0.8959(2) 0.0145(4) Uani 1 1 d . . .
H5A H 0.2198 1.0880 0.8239 0.017 Uiso 1 1 calc R . .
H5B H 0.2386 1.0816 0.9804 0.017 Uiso 1 1 calc R . .
C6 C 0.18559(9) 0.99545(9) 0.90491(18) 0.0139(4) Uani 1 1 d . . .
H6A H 0.1993 0.9633 0.9791 0.017 Uiso 1 1 calc R . .
H6B H 0.1445 1.0161 0.9231 0.017 Uiso 1 1 calc R . .
C7 C -0.03487(9) 0.78181(10) 0.61819(19) 0.0153(4) Uani 1 1 d . . .
H7A H -0.0436 0.7804 0.5203 0.018 Uiso 1 1 calc R . .
H7B H -0.0736 0.7980 0.6565 0.018 Uiso 1 1 calc R . .
C8 C 0.51912(9) 1.19804(10) 0.9420(2) 0.0198(4) Uani 1 1 d . . .
H8A H 0.5505 1.1804 0.8832 0.024 Uiso 1 1 calc R . .
H8B H 0.5375 1.1929 1.0349 0.024 Uiso 1 1 calc R . .
C12 C 0.06436(9) 0.84540(9) 0.56935(19) 0.0149(4) Uani 1 1 d . . .
H12 H 0.0602 0.8245 0.4836 0.018 Uiso 1 1 calc R . .
C13 C 0.11662(9) 0.88627(9) 0.60560(18) 0.0143(4) Uani 1 1 d . . .
H13 H 0.1476 0.8931 0.5447 0.017 Uiso 1 1 calc R . .
C14 C 0.12458(9) 0.91880(9) 0.73530(18) 0.0130(4) Uani 1 1 d . . .
C15 C 0.07318(9) 0.90980(9) 0.81814(19) 0.0142(4) Uani 1 1 d . . .
H15 H 0.0740 0.9334 0.9012 0.017 Uiso 1 1 calc R . .
C16 C 0.02250(9) 0.86668(10) 0.77655(19) 0.0147(4) Uani 1 1 d . . .
H16 H -0.0099 0.8596 0.8342 0.018 Uiso 1 1 calc R . .
C22 C 0.46487(9) 1.08316(10) 0.88407(19) 0.0166(4) Uani 1 1 d . . .
H22 H 0.5049 1.0649 0.8672 0.020 Uiso 1 1 calc R . .
C23 C 0.41328(9) 1.03898(10) 0.86935(19) 0.0166(4) Uani 1 1 d . . .
H23 H 0.4185 0.9911 0.8445 0.020 Uiso 1 1 calc R . .
C24 C 0.35101(9) 1.06516(10) 0.89158(18) 0.0133(4) Uani 1 1 d . . .
C25 C 0.34869(9) 1.13735(10) 0.93875(18) 0.0131(4) Uani 1 1 d . . .
H25 H 0.3099 1.1567 0.9611 0.016 Uiso 1 1 calc R . .
C26 C 0.40245(9) 1.17818(10) 0.95135(19) 0.0150(4) Uani 1 1 d . . .
H26 H 0.3995 1.2255 0.9811 0.018 Uiso 1 1 calc R . .
C31 C -0.01820(9) 0.70666(10) 0.66953(18) 0.0134(4) Uani 1 1 d . . .
C32 C -0.06031(9) 0.66969(10) 0.74635(19) 0.0161(4) Uani 1 1 d . . .
H32 H -0.0985 0.6914 0.7666 0.019 Uiso 1 1 calc R . .
C33 C -0.04563(10) 0.60071(10) 0.7928(2) 0.0209(5) Uani 1 1 d . . .
H33 H -0.0741 0.5762 0.8438 0.025 Uiso 1 1 calc R . .
C34 C 0.01129(10) 0.56804(10) 0.7635(2) 0.0210(5) Uani 1 1 d . . .
H34 H 0.0214 0.5220 0.7959 0.025 Uiso 1 1 calc R . .
C35 C 0.05285(9) 0.60430(10) 0.6861(2) 0.0201(4) Uani 1 1 d . . .
H35 H 0.0910 0.5825 0.6658 0.024 Uiso 1 1 calc R . .
C36 C 0.03804(9) 0.67296(10) 0.63874(19) 0.0170(4) Uani 1 1 d . . .
H36 H 0.0661 0.6968 0.5857 0.020 Uiso 1 1 calc R . .
C41 C 0.50697(9) 1.27705(10) 0.9127(2) 0.0159(4) Uani 1 1 d . . .
C42 C 0.53583(9) 1.32787(11) 1.0006(2) 0.0205(4) Uani 1 1 d . . .
H42 H 0.5593 1.3130 1.0799 0.025 Uiso 1 1 calc R . .
C43 C 0.52992(10) 1.40064(11) 0.9712(2) 0.0251(5) Uani 1 1 d . . .
H43 H 0.5509 1.4345 1.0285 0.030 Uiso 1 1 calc R . .
C44 C 0.49301(10) 1.42297(11) 0.8570(2) 0.0244(5) Uani 1 1 d . . .
H44 H 0.4887 1.4719 0.8378 0.029 Uiso 1 1 calc R . .
C45 C 0.46244(9) 1.37275(11) 0.7710(2) 0.0213(5) Uani 1 1 d . . .
H45 H 0.4365 1.3879 0.6951 0.026 Uiso 1 1 calc R . .
C46 C 0.47039(9) 1.29990(10) 0.7977(2) 0.0182(4) Uani 1 1 d . . .
H46 H 0.4510 1.2661 0.7379 0.022 Uiso 1 1 calc R . .
C51 C 0.32371(9) 0.49005(10) 0.71747(18) 0.0134(4) Uani 1 1 d . . .
C52 C 0.31060(9) 0.28996(10) 1.14178(19) 0.0139(4) Uani 1 1 d . . .
C53 C 0.18466(9) 0.50815(10) 0.86300(19) 0.0144(4) Uani 1 1 d . . .
C54 C 0.32133(9) 0.80418(10) 0.5981(2) 0.0137(4) Uani 1 1 d . . .
C55 C 0.17423(8) 0.28653(10) 0.51187(19) 0.0136(4) Uani 1 1 d . . .
C56 C 0.19536(9) 0.79323(10) 0.9657(2) 0.0138(4) Uani 1 1 d . . .

loop_
_atom_site_aniso_label
_atom_site_aniso_U_11
_atom_site_aniso_U_22
_atom_site_aniso_U_33
_atom_site_aniso_U_23
_atom_site_aniso_U_13
_atom_site_aniso_U_12
Cd1 0.01601(8) 0.01116(8) 0.01111(8) 0.00028(6) 0.00110(6) -0.00050(5)
Cd2 0.01617(8) 0.01050(8) 0.01247(8) 0.00091(6) 0.00240(6) -0.00048(5)
S51 0.0170(3) 0.0121(2) 0.0248(3) -0.0005(2) 0.0068(2) -0.00188(19)
S52 0.0225(3) 0.0169(3) 0.0160(3) 0.0020(2) -0.0003(2) -0.0062(2)
S53 0.0235(3) 0.0125(2) 0.0210(3) -0.0005(2) 0.0105(2) -0.0017(2)
S54 0.0182(3) 0.0144(2) 0.0147(3) 0.0021(2) -0.00127(19) -0.00193(19)
S55 0.0143(2) 0.0145(2) 0.0134(2) -0.00083(19) 0.00293(19) 0.00115(19)
S56 0.0169(3) 0.0165(2) 0.0167(3) -0.0036(2) -0.0019(2) 0.0029(2)
N1 0.0151(8) 0.0131(8) 0.0133(8) -0.0034(7) 0.0033(7) -0.0018(7)
N4 0.0128(8) 0.0113(8) 0.0148(8) -0.0027(7) 0.0027(6) 0.0008(6)
N11 0.0133(8) 0.0116(8) 0.0151(8) 0.0007(7) 0.0002(7) -0.0013(6)
N21 0.0134(8) 0.0144(8) 0.0172(9) 0.0014(7) 0.0012(7) -0.0005(6)
N51 0.0173(9) 0.0141(9) 0.0194(9) 0.0007(7) 0.0059(7) -0.0003(7)
N52 0.0192(9) 0.0193(9) 0.0140(9) -0.0005(8) -0.0028(7) 0.0020(7)
N53 0.0170(9) 0.0142(9) 0.0204(9) -0.0009(7) 0.0045(7) 0.0020(7)
N54 0.0253(10) 0.0140(8) 0.0143(9) 0.0005(7) -0.0005(7) -0.0014(7)
N55 0.0163(9) 0.0183(9) 0.0171(9) 0.0032(7) -0.0023(7) -0.0028(7)
N56 0.0184(9) 0.0173(9) 0.0148(9) 0.0026(7) 0.0019(7) 0.0021(7)
C2 0.0156(10) 0.0211(10) 0.0185(11) -0.0070(9) 0.0062(8) -0.0005(8)
C3 0.0149(10) 0.0159(10) 0.0229(11) -0.0062(9) 0.0030(8) 0.0012(8)
C5 0.0127(10) 0.0136(9) 0.0173(10) -0.0028(8) 0.0024(8) 0.0008(8)
C6 0.0156(10) 0.0141(10) 0.0124(10) -0.0031(8) 0.0033(8) -0.0001(8)
C7 0.0132(10) 0.0167(10) 0.0156(11) -0.0005(8) -0.0008(8) -0.0029(8)
C8 0.0145(10) 0.0177(11) 0.0274(12) 0.0007(9) 0.0019(9) -0.0002(8)
C12 0.0202(10) 0.0138(10) 0.0106(10) 0.0017(8) 0.0016(8) 0.0016(8)
C13 0.0155(10) 0.0144(10) 0.0133(10) 0.0034(8) 0.0027(8) -0.0021(8)
C14 0.0164(10) 0.0070(9) 0.0154(10) 0.0033(8) -0.0001(8) 0.0034(7)
C15 0.0177(10) 0.0118(9) 0.0132(10) -0.0013(8) 0.0023(8) 0.0014(8)
C16 0.0162(10) 0.0124(9) 0.0158(11) 0.0015(8) 0.0033(8) 0.0026(8)
C22 0.0142(10) 0.0187(10) 0.0168(10) 0.0004(8) 0.0018(8) 0.0043(8)
C23 0.0165(10) 0.0139(10) 0.0196(11) -0.0018(8) 0.0026(8) 0.0036(8)
C24 0.0175(10) 0.0141(10) 0.0083(9) 0.0031(8) 0.0016(8) 0.0022(8)
C25 0.0121(10) 0.0152(9) 0.0121(10) 0.0010(8) 0.0013(8) 0.0031(8)
C26 0.0160(10) 0.0144(10) 0.0147(10) 0.0007(8) 0.0022(8) 0.0038(8)
C31 0.0133(10) 0.0154(10) 0.0107(10) -0.0032(8) -0.0025(8) -0.0019(8)
C32 0.0147(10) 0.0196(10) 0.0135(10) -0.0040(8) -0.0009(8) -0.0019(8)
C33 0.0274(12) 0.0184(11) 0.0170(11) 0.0007(9) 0.0023(9) -0.0087(9)
C34 0.0314(12) 0.0120(10) 0.0183(11) -0.0021(8) -0.0057(9) -0.0009(9)
C35 0.0182(10) 0.0197(11) 0.0214(11) -0.0047(9) -0.0034(9) 0.0035(8)
C36 0.0163(10) 0.0198(10) 0.0147(10) -0.0033(8) -0.0004(8) -0.0038(8)
C41 0.0109(10) 0.0182(10) 0.0194(11) 0.0001(9) 0.0051(8) -0.0006(8)
C42 0.0163(10) 0.0253(11) 0.0196(11) -0.0007(9) -0.0010(8) 0.0016(9)
C43 0.0267(12) 0.0205(11) 0.0280(13) -0.0078(10) 0.0023(10) -0.0017(9)
C44 0.0303(12) 0.0160(10) 0.0280(12) -0.0003(9) 0.0090(10) 0.0047(9)
C45 0.0211(11) 0.0242(11) 0.0190(11) 0.0032(9) 0.0046(9) 0.0059(9)
C46 0.0172(10) 0.0203(11) 0.0176(11) -0.0025(9) 0.0032(8) -0.0030(8)
C51 0.0124(10) 0.0176(11) 0.0102(10) -0.0017(8) 0.0011(7) 0.0038(8)
C52 0.0132(10) 0.0155(10) 0.0123(10) -0.0047(9) -0.0031(8) 0.0003(8)
C53 0.0140(10) 0.0164(10) 0.0129(10) -0.0047(8) 0.0027(8) 0.0038(8)
C54 0.0118(10) 0.0116(9) 0.0181(11) -0.0056(8) 0.0037(8) -0.0020(8)
C55 0.0103(9) 0.0141(10) 0.0160(11) 0.0052(9) -0.0017(8) -0.0027(8)
C56 0.0139(10) 0.0109(10) 0.0174(11) 0.0065(9) 0.0052(8) 0.0047(8)

loop_
_atom_type_symbol
_atom_type_description
_atom_type_scat_dispersion_real
_atom_type_scat_dispersion_imag
_atom_type_scat_source
Cd Cd -0.8075 1.2024 'International Tables Vol C Tables 4.2.6.8 and 6.1.1.4'
S S 0.1246 0.1234 'International Tables Vol C Tables 4.2.6.8 and 6.1.1.4'
N N 0.0061 0.0033 'International Tables Vol C Tables 4.2.6.8 and 6.1.1.4'
C C 0.0033 0.0016 'International Tables Vol C Tables 4.2.6.8 and 6.1.1.4'
H H 0.0000 0.0000 'International Tables Vol C Tables 4.2.6.8 and 6.1.1.4'

loop_
_geom_angle_atom_site_label_1
_geom_angle_atom_site_label_2
_geom_angle_atom_site_label_3
_geom_angle
_geom_angle_site_symmetry_1
_geom_angle_site_symmetry_3
_geom_angle_publ_flag
N53 Cd1 N54 94.50(6) . . ?
N53 Cd1 N56 91.41(6) . . ?
N54 Cd1 N56 170.96(5) . . ?
N53 Cd1 S54 170.62(4) . . ?
N54 Cd1 S54 94.16(4) . . ?
N56 Cd1 S54 80.44(4) . . ?
N53 Cd1 S56 88.64(4) . . ?
N54 Cd1 S56 84.92(4) . . ?
N56 Cd1 S56 88.38(4) . . ?
S54 Cd1 S56 95.716(15) . . ?
N53 Cd1 S51 88.52(4) . . ?
N54 Cd1 S51 91.07(4) . . ?
N56 Cd1 S51 95.93(4) . . ?
S54 Cd1 S51 87.724(15) . . ?
S56 Cd1 S51 174.891(15) . . ?
N52 Cd2 N51 92.40(6) . . ?
N52 Cd2 N55 89.71(6) . . ?
N51 Cd2 N55 176.40(6) . . ?
N52 Cd2 S52 99.60(4) . . ?
N51 Cd2 S52 85.66(4) . . ?
N55 Cd2 S52 91.12(4) . . ?
N52 Cd2 S53 164.23(4) . . ?
N51 Cd2 S53 93.75(4) . . ?
N55 Cd2 S53 84.94(4) . . ?
S52 Cd2 S53 95.340(16) . . ?
N52 Cd2 S55 88.57(4) . . ?
N51 Cd2 S55 93.35(4) . . ?
N55 Cd2 S55 89.61(4) . . ?
S52 Cd2 S55 171.807(15) . . ?
S53 Cd2 S55 76.595(15) . . ?
C51 S51 Cd1 100.76(6) . . ?
C52 S52 Cd2 99.87(6) . . ?
C53 S53 Cd2 96.54(6) . . ?
C54 S54 Cd1 102.71(6) . . ?
C55 S55 Cd2 101.16(6) . . ?
C56 S56 Cd1 102.31(6) . . ?
C14 N1 C6 122.98(15) . . ?
C14 N1 C2 121.34(15) . . ?
C6 N1 C2 115.37(14) . . ?
C24 N4 C3 123.51(15) . . ?
C24 N4 C5 121.13(15) . . ?
C3 N4 C5 115.05(14) . . ?
C16 N11 C12 118.97(16) . . ?
C16 N11 C7 120.35(15) . . ?
C12 N11 C7 120.51(16) . . ?
C22 N21 C26 118.34(16) . . ?
C22 N21 C8 120.24(15) . . ?
C26 N21 C8 121.25(15) . . ?
C51 N51 Cd2 161.87(15) . . ?
C52 N52 Cd2 167.19(15) 4_565 . ?
C53 N53 Cd1 166.37(15) . . ?
C56 N54 Cd1 149.90(14) 4_575 . ?
C55 N55 Cd2 166.35(15) 4_566 . ?
C54 N56 Cd1 158.88(14) 4_576 . ?
N1 C2 C3 110.60(16) . . ?
N1 C2 H2A 109.5 . . ?
C3 C2 H2A 109.5 . . ?
N1 C2 H2B 109.5 . . ?
C3 C2 H2B 109.5 . . ?
H2A C2 H2B 108.1 . . ?
N4 C3 C2 109.65(15) . . ?
N4 C3 H3A 109.7 . . ?
C2 C3 H3A 109.7 . . ?
N4 C3 H3B 109.7 . . ?
C2 C3 H3B 109.7 . . ?
H3A C3 H3B 108.2 . . ?
N4 C5 C6 111.40(15) . . ?
N4 C5 H5A 109.3 . . ?
C6 C5 H5A 109.3 . . ?
N4 C5 H5B 109.3 . . ?
C6 C5 H5B 109.3 . . ?
H5A C5 H5B 108.0 . . ?
N1 C6 C5 110.13(15) . . ?
N1 C6 H6A 109.6 . . ?
C5 C6 H6A 109.6 . . ?
N1 C6 H6B 109.6 . . ?
C5 C6 H6B 109.6 . . ?
H6A C6 H6B 108.1 . . ?
N11 C7 C31 112.02(14) . . ?
N11 C7 H7A 109.2 . . ?
C31 C7 H7A 109.2 . . ?
N11 C7 H7B 109.2 . . ?
C31 C7 H7B 109.2 . . ?
H7A C7 H7B 107.9 . . ?
N21 C8 C41 113.63(15) . . ?
N21 C8 H8A 108.8 . . ?
C41 C8 H8A 108.8 . . ?
N21 C8 H8B 108.8 . . ?
C41 C8 H8B 108.8 . . ?
H8A C8 H8B 107.7 . . ?
C13 C12 N11 121.91(18) . . ?
C13 C12 H12 119.0 . . ?
N11 C12 H12 119.0 . . ?
C12 C13 C14 120.63(17) . . ?
C12 C13 H13 119.7 . . ?
C14 C13 H13 119.7 . . ?
N1 C14 C15 122.32(17) . . ?
N1 C14 C13 121.61(16) . . ?
C15 C14 C13 116.05(16) . . ?
C16 C15 C14 120.15(17) . . ?
C16 C15 H15 119.9 . . ?
C14 C15 H15 119.9 . . ?
N11 C16 C15 122.06(17) . . ?
N11 C16 H16 119.0 . . ?
C15 C16 H16 119.0 . . ?
C23 C22 N21 122.55(17) . . ?
C23 C22 H22 118.7 . . ?
N21 C22 H22 118.7 . . ?
C22 C23 C24 120.46(17) . . ?
C22 C23 H23 119.8 . . ?
C24 C23 H23 119.8 . . ?
N4 C24 C25 121.32(16) . . ?
N4 C24 C23 123.21(17) . . ?
C25 C24 C23 115.46(17) . . ?
C26 C25 C24 120.49(17) . . ?
C26 C25 H25 119.8 . . ?
C24 C25 H25 119.8 . . ?
C25 C26 N21 122.50(17) . . ?
C25 C26 H26 118.7 . . ?
N21 C26 H26 118.7 . . ?
C36 C31 C32 118.97(17) . . ?
C36 C31 C7 121.06(17) . . ?
C32 C31 C7 119.96(16) . . ?
C33 C32 C31 120.29(18) . . ?
C33 C32 H32 119.9 . . ?
C31 C32 H32 119.9 . . ?
C32 C33 C34 120.27(18) . . ?
C32 C33 H33 119.9 . . ?
C34 C33 H33 119.9 . . ?
C35 C34 C33 119.57(18) . . ?
C35 C34 H34 120.2 . . ?
C33 C34 H34 120.2 . . ?
C34 C35 C36 120.27(18) . . ?
C34 C35 H35 119.9 . . ?
C36 C35 H35 119.9 . . ?
C35 C36 C31 120.63(18) . . ?
C35 C36 H36 119.7 . . ?
C31 C36 H36 119.7 . . ?
C46 C41 C42 119.27(18) . . ?
C46 C41 C8 121.83(17) . . ?
C42 C41 C8 118.83(18) . . ?
C43 C42 C41 120.31(19) . . ?
C43 C42 H42 119.8 . . ?
C41 C42 H42 119.8 . . ?
C44 C43 C42 120.02(19) . . ?
C44 C43 H43 120.0 . . ?
C42 C43 H43 120.0 . . ?
C43 C44 C45 120.01(19) . . ?
C43 C44 H44 120.0 . . ?
C45 C44 H44 120.0 . . ?
C44 C45 C46 119.96(19) . . ?
C44 C45 H45 120.0 . . ?
C46 C45 H45 120.0 . . ?
C41 C46 C45 120.36(19) . . ?
C41 C46 H46 119.8 . . ?
C45 C46 H46 119.8 . . ?
N51 C51 S51 178.96(18) . . ?
N52 C52 S52 177.41(17) 4_566 . ?
N53 C53 S53 178.72(17) . . ?
N56 C54 S54 177.32(17) 4_575 . ?
N55 C55 S55 179.11(18) 4_565 . ?
N54 C56 S56 177.53(17) 4_576 . ?

loop_
_geom_bond_atom_site_label_1
_geom_bond_atom_site_label_2
_geom_bond_distance
_geom_bond_site_symmetry_2
_geom_bond_publ_flag
Cd1 N53 2.2885(16) . ?
Cd1 N54 2.2906(17) . ?
Cd1 N56 2.3060(17) . ?
Cd1 S54 2.6891(5) . ?
Cd1 S56 2.7283(5) . ?
Cd1 S51 2.7637(5) . ?
Cd2 N52 2.2823(16) . ?
Cd2 N51 2.2883(15) . ?
Cd2 N55 2.2957(16) . ?
Cd2 S52 2.7145(5) . ?
Cd2 S53 2.7418(5) . ?
Cd2 S55 2.7974(5) . ?
S51 C51 1.6554(19) . ?
S52 C52 1.656(2) . ?
S53 C53 1.654(2) . ?
S54 C54 1.654(2) . ?
S55 C55 1.652(2) . ?
S56 C56 1.649(2) . ?
N1 C14 1.342(2) . ?
N1 C6 1.466(2) . ?
N1 C2 1.468(2) . ?
N4 C24 1.334(2) . ?
N4 C3 1.466(2) . ?
N4 C5 1.469(2) . ?
N11 C16 1.349(2) . ?
N11 C12 1.356(2) . ?
N11 C7 1.484(2) . ?
N21 C22 1.350(2) . ?
N21 C26 1.354(2) . ?
N21 C8 1.482(2) . ?
N51 C51 1.154(2) . ?
N52 C52 1.151(2) 4_565 ?
N53 C53 1.152(2) . ?
N54 C56 1.158(2) 4_575 ?
N55 C55 1.155(2) 4_566 ?
N56 C54 1.156(2) 4_576 ?
C2 C3 1.507(3) . ?
C2 H2A 0.9700 . ?
C2 H2B 0.9700 . ?
C3 H3A 0.9700 . ?
C3 H3B 0.9700 . ?
C5 C6 1.510(2) . ?
C5 H5A 0.9700 . ?
C5 H5B 0.9700 . ?
C6 H6A 0.9700 . ?
C6 H6B 0.9700 . ?
C7 C31 1.513(3) . ?
C7 H7A 0.9700 . ?
C7 H7B 0.9700 . ?
C8 C41 1.511(3) . ?
C8 H8A 0.9700 . ?
C8 H8B 0.9700 . ?
C12 C13 1.351(3) . ?
C12 H12 0.9300 . ?
C13 C14 1.415(3) . ?
C13 H13 0.9300 . ?
C14 C15 1.415(3) . ?
C15 C16 1.361(3) . ?
C15 H15 0.9300 . ?
C16 H16 0.9300 . ?
C22 C23 1.351(3) . ?
C22 H22 0.9300 . ?
C23 C24 1.422(3) . ?
C23 H23 0.9300 . ?
C24 C25 1.420(2) . ?
C25 C26 1.350(3) . ?
C25 H25 0.9300 . ?
C26 H26 0.9300 . ?
C31 C36 1.386(3) . ?
C31 C32 1.391(3) . ?
C32 C33 1.384(3) . ?
C32 H32 0.9300 . ?
C33 C34 1.386(3) . ?
C33 H33 0.9300 . ?
C34 C35 1.380(3) . ?
C34 H34 0.9300 . ?
C35 C36 1.382(3) . ?
C35 H35 0.9300 . ?
C36 H36 0.9300 . ?
C41 C46 1.382(3) . ?
C41 C42 1.385(3) . ?
C42 C43 1.384(3) . ?
C42 H42 0.9300 . ?
C43 C44 1.375(3) . ?
C43 H43 0.9300 . ?
C44 C45 1.380(3) . ?
C44 H44 0.9300 . ?
C45 C46 1.383(3) . ?
C45 H45 0.9300 . ?
C46 H46 0.9300 . ?
C52 N52 1.151(2) 4_566 ?
C54 N56 1.156(2) 4_575 ?
C55 N55 1.155(2) 4_565 ?
C56 N54 1.158(2) 4_576 ?
